data_4321793
loop_
_publ_author_name
'Thorsten Glaser'
'Frank Kesting'
'Thomas Beissel'
'Eckhard Bill'
'Thomas Weyherm\"uller'
'Wolfram Meyer-Klaucke'
'Karl Wieghardt'

_publ_section_title
;
 Spin-Dependent Delocalization in Three Isostructural Complexes
 [LFeNiFeL]2+/3+/4+ (L =
 1,4,7-(4-tert-Butyl-2-mercaptobenzyl)-1,4,7-triazacyclononane)
;
_journal_name_full 'Inorganic Chemistry'
_journal_page_first 722
_journal_page_last 732
_journal_paper_doi 10.1021/ic9811289
_journal_volume 38
_journal_year 1999
_chemical_formula_structural '[C78 H108 Fe2 N6 Ni S6]2+, 2 ClO4-, 5 CH3CN'
_chemical_formula_sum 'C88 H123 Cl2 Fe2 N11 Ni O8 S6'
_chemical_formula_weight 1896.64
_chemical_name_systematic
; 
 ? 
;
_space_group_IT_number 2
_symmetry_cell_setting triclinic
_symmetry_space_group_name_Hall '-P 1'
_symmetry_space_group_name_H-M 'P -1'
_atom_sites_solution_hydrogens geom
_atom_sites_solution_primary direct
_atom_sites_solution_secondary difmap
_audit_creation_method SHELXL
_cell_angle_alpha 114.47(3)
_cell_angle_beta 97.67(3)
_cell_angle_gamma 90.34(3)
_cell_formula_units_Z 1
_cell_length_a 13.065(2)
_cell_length_b 13.626(3)
_cell_length_c 14.043(3)
_cell_measurement_reflns_used 25
_cell_measurement_temperature 100(2)
_cell_measurement_theta_max 25.35
_cell_measurement_theta_min 15.80
_cell_volume 2249.9(10)
_computing_structure_refinement 'SHELXL-93 (Sheldrick, 1993)'
_computing_structure_solution 'SHELXS-86 (Sheldrick, 1990)'
_diffrn_ambient_temperature 100(2)
_diffrn_measurement_device 'Enraf-Nonius CAD4'
_diffrn_measurement_method 2\q/\w-scan
_diffrn_radiation_monochromator graphite
_diffrn_radiation_source 'fine-focus sealed tube'
_diffrn_radiation_type MoK\a
_diffrn_radiation_wavelength 0.71073
_diffrn_reflns_av_R_equivalents 0.0388
_diffrn_reflns_av_sigmaI/netI 0.0701
_diffrn_reflns_limit_h_max 16
_diffrn_reflns_limit_h_min -16
_diffrn_reflns_limit_k_max 16
_diffrn_reflns_limit_k_min -17
_diffrn_reflns_limit_l_max 18
_diffrn_reflns_limit_l_min 0
_diffrn_reflns_number 10623
_diffrn_reflns_theta_max 27.42
_diffrn_reflns_theta_min 1.58
_diffrn_standards_decay_% 'not observed'
_diffrn_standards_interval_count 100
_diffrn_standards_number 3
_exptl_absorpt_coefficient_mu 0.785
_exptl_absorpt_correction_type 'not measured'
_exptl_crystal_colour black
_exptl_crystal_density_diffrn 1.400
_exptl_crystal_description 'opaque block '
_exptl_crystal_F_000 1002
_exptl_crystal_size_max 0.39
_exptl_crystal_size_mid 0.32
_exptl_crystal_size_min 0.18
_refine_diff_density_max 1.285
_refine_diff_density_min -0.746
_refine_diff_density_rms 0.107
_refine_ls_extinction_method none
_refine_ls_goodness_of_fit_all 1.084
_refine_ls_goodness_of_fit_obs 1.137
_refine_ls_matrix_type full
_refine_ls_number_parameters 522
_refine_ls_number_reflns 10205
_refine_ls_number_restraints 8
_refine_ls_restrained_S_all 1.084
_refine_ls_restrained_S_obs 1.137
_refine_ls_R_factor_all 0.0746
_refine_ls_R_factor_obs 0.0545
_refine_ls_shift/esd_max -0.001
_refine_ls_shift/esd_mean 0.000
_refine_ls_structure_factor_coef Fsqd
_refine_ls_weighting_details 'w=1/[\s^2^(Fo^2^)+(0.0326P)^2^+7.7126P] where P=(Fo^2^+2Fc^2^)/3'
_refine_ls_weighting_scheme calc
_refine_ls_wR_factor_all 0.1506
_refine_ls_wR_factor_obs 0.1402
_reflns_number_observed 8136
_reflns_number_total 10205
_reflns_observed_criterion >2sigma(I)
_cod_data_source_file ic9811289_1.cif
_cod_data_source_block 1*
_cod_depositor_comments
;
The following automatic conversions were performed:

'_refine_ls_weighting_scheme' value 'calc
w=1/[\s^2^(Fo^2^)+(0.0326P)^2^+7.7126P] where P=(Fo^2^+2Fc^2^)/3' was
changed to 'calc'. New tag '_refine_ls_weighting_details' was
created. The value of the new tag was set to
'w=1/[\s^2^(Fo^2^)+(0.0326P)^2^+7.7126P] where P=(Fo^2^+2Fc^2^)/3'.

Automatic conversion script
Id: cif_fix_values 3143 2015-03-26 13:38:13Z robertas 
;
_cod_original_cell_volume 2249.9(9)
_cod_database_code 4321793

loop_
_symmetry_equiv_pos_as_xyz
'x, y, z'
'-x, -y, -z'

loop_
_atom_site_aniso_label
_atom_site_aniso_U_11
_atom_site_aniso_U_22
_atom_site_aniso_U_33
_atom_site_aniso_U_23
_atom_site_aniso_U_13
_atom_site_aniso_U_12
Ni 0.0094(3) 0.0122(3) 0.0144(3) 0.0078(2) 0.0007(2) -0.0007(2)
Fe 0.0098(2) 0.0127(2) 0.0140(2) 0.0073(2) 0.0006(2) -0.0006(2)
S1 0.0096(4) 0.0144(4) 0.0157(4) 0.0085(3) -0.0001(3) -0.0015(3)
S3 0.0105(4) 0.0136(4) 0.0151(4) 0.0084(3) 0.0011(3) -0.0009(3)
S2 0.0109(4) 0.0131(4) 0.0164(4) 0.0087(3) 0.0008(3) -0.0005(3)
N1 0.0142(14) 0.0151(14) 0.0168(14) 0.0078(12) 0.0006(11) -0.0003(11)
N2 0.0145(14) 0.0156(14) 0.0165(14) 0.0071(12) 0.0018(11) 0.0011(11)
N3 0.0127(13) 0.0168(14) 0.0161(14) 0.0087(12) 0.0013(11) -0.0011(11)
C1 0.018(2) 0.015(2) 0.020(2) 0.0056(14) 0.0004(14) -0.0005(13)
C2 0.017(2) 0.015(2) 0.020(2) 0.0078(14) 0.0011(13) 0.0015(13)
C3 0.016(2) 0.019(2) 0.020(2) 0.0081(14) 0.0043(13) 0.0028(13)
C4 0.012(2) 0.023(2) 0.020(2) 0.0123(15) 0.0049(13) 0.0012(13)
C5 0.018(2) 0.021(2) 0.016(2) 0.0068(14) 0.0014(13) -0.0028(14)
C6 0.018(2) 0.021(2) 0.013(2) 0.0066(14) -0.0009(13) -0.0019(13)
C7 0.014(2) 0.018(2) 0.021(2) 0.0087(14) -0.0014(13) -0.0028(13)
C8 0.012(2) 0.021(2) 0.020(2) 0.0104(14) 0.0009(13) -0.0019(13)
C9 0.012(2) 0.017(2) 0.017(2) 0.0091(14) 0.0011(12) -0.0017(13)
C10 0.015(2) 0.021(2) 0.017(2) 0.0091(14) 0.0008(13) 0.0003(13)
C11 0.012(2) 0.027(2) 0.026(2) 0.012(2) 0.0015(14) 0.0017(14)
C12 0.011(2) 0.031(2) 0.035(2) 0.011(2) -0.004(2) -0.0036(15)
C13 0.018(2) 0.020(2) 0.030(2) 0.008(2) -0.0020(15) -0.0038(14)
C14 0.013(2) 0.029(2) 0.031(2) 0.010(2) -0.0016(15) 0.0033(15)
C15 0.019(2) 0.027(2) 0.053(3) 0.011(2) -0.003(2) 0.004(2)
C16 0.023(2) 0.039(3) 0.037(2) 0.012(2) -0.007(2) 0.008(2)
C17 0.021(2) 0.039(3) 0.043(3) 0.014(2) 0.009(2) 0.007(2)
C18 0.013(2) 0.017(2) 0.021(2) 0.0107(14) 0.0002(13) 0.0015(13)
C19 0.017(2) 0.014(2) 0.019(2) 0.0091(13) -0.0004(13) -0.0010(13)
C20 0.016(2) 0.0089(14) 0.018(2) 0.0063(13) -0.0018(13) -0.0002(12)
C21 0.019(2) 0.012(2) 0.021(2) 0.0088(13) 0.0002(13) -0.0002(13)
C22 0.022(2) 0.015(2) 0.018(2) 0.0087(14) 0.0002(14) -0.0007(13)
C23 0.024(2) 0.017(2) 0.024(2) 0.0128(15) -0.0031(15) 0.0005(14)
C24 0.017(2) 0.018(2) 0.026(2) 0.0108(15) -0.0011(14) 0.0031(13)
C25 0.027(2) 0.020(2) 0.020(2) 0.0132(15) 0.0034(15) 0.0031(15)
C26 0.045(3) 0.022(2) 0.023(2) 0.011(2) 0.008(2) 0.005(2)
C27 0.039(2) 0.041(3) 0.038(2) 0.032(2) 0.012(2) 0.014(2)
C28 0.035(2) 0.029(2) 0.033(2) 0.021(2) 0.005(2) -0.006(2)
C29 0.016(2) 0.020(2) 0.017(2) 0.0121(14) 0.0011(13) -0.0012(13)
C30 0.0110(15) 0.018(2) 0.022(2) 0.0117(14) 0.0020(13) 0.0011(12)
C31 0.0105(15) 0.017(2) 0.019(2) 0.0109(14) 0.0028(12) 0.0015(12)
C32 0.013(2) 0.018(2) 0.020(2) 0.0106(14) 0.0025(13) 0.0005(13)
C33 0.0104(15) 0.016(2) 0.026(2) 0.0087(14) 0.0039(13) 0.0005(13)
C34 0.015(2) 0.019(2) 0.032(2) 0.017(2) 0.0051(14) 0.0000(13)
C35 0.016(2) 0.020(2) 0.023(2) 0.0155(15) 0.0040(13) 0.0014(13)
C36 0.022(2) 0.016(2) 0.028(2) 0.009(2) 0.0010(15) -0.0069(14)
C37 0.041(3) 0.020(2) 0.036(2) 0.004(2) 0.012(2) -0.003(2)
C38 0.028(2) 0.030(2) 0.037(2) 0.011(2) -0.009(2) -0.010(2)
C39 0.049(3) 0.026(2) 0.034(2) 0.011(2) 0.002(2) -0.020(2)
Cl1 0.0269(5) 0.0265(5) 0.0594(7) 0.0198(5) 0.0105(5) 0.0037(4)
O1 0.038(2) 0.053(2) 0.063(3) 0.001(2) -0.010(2) 0.000(2)
O2 0.064(3) 0.072(4) 0.122(5) -0.038(3) -0.038(3) 0.016(3)
O3 0.115(5) 0.062(3) 0.112(4) 0.063(3) 0.006(4) 0.012(3)
O4 0.066(4) 0.295(11) 0.233(9) 0.237(9) 0.024(5) 0.001(5)

loop_
_atom_site_label
_atom_site_type_symbol
_atom_site_fract_x
_atom_site_fract_y
_atom_site_fract_z
_atom_site_U_iso_or_equiv
_atom_site_thermal_displace_type
_atom_site_occupancy
_atom_site_calc_flag
_atom_site_refinement_flags
_atom_site_disorder_group
Ni Ni 0.5000 0.5000 0.5000 0.01137(14) Uani 1 d S .
Fe Fe 0.57052(4) 0.33457(4) 0.29932(4) 0.01169(12) Uani 1 d . .
S1 S 0.45734(6) 0.46269(7) 0.32025(6) 0.0127(2) Uani 1 d . .
S3 S 0.66299(6) 0.46609(6) 0.44245(6) 0.0123(2) Uani 1 d . .
S2 S 0.49045(6) 0.31022(6) 0.42036(6) 0.0128(2) Uani 1 d . .
N1 N 0.4821(2) 0.2215(2) 0.1687(2) 0.0152(6) Uani 1 d . .
N2 N 0.6683(2) 0.2157(2) 0.2858(2) 0.0155(6) Uani 1 d . .
N3 N 0.6480(2) 0.3627(2) 0.1954(2) 0.0147(6) Uani 1 d . .
C1 C 0.5317(3) 0.1147(3) 0.1389(3) 0.0185(7) Uani 1 d . .
H1A H 0.4770(3) 0.0551(3) 0.1127(3) 0.022 Uiso 1 calc R .
H1B H 0.5727(3) 0.1034(3) 0.0812(3) 0.022 Uiso 1 calc R .
C2 C 0.6011(3) 0.1128(3) 0.2328(3) 0.0174(7) Uani 1 d . .
H2A H 0.5587(3) 0.1055(3) 0.2832(3) 0.021 Uiso 1 calc R .
H2B H 0.6446(3) 0.0504(3) 0.2093(3) 0.021 Uiso 1 calc R .
C3 C 0.7464(3) 0.2185(3) 0.2165(3) 0.0183(7) Uani 1 d . .
H3A H 0.7255(3) 0.1620(3) 0.1439(3) 0.022 Uiso 1 calc R .
H3B H 0.8150(3) 0.2027(3) 0.2443(3) 0.022 Uiso 1 calc R .
C4 C 0.7542(3) 0.3281(3) 0.2134(3) 0.0170(7) Uani 1 d . .
H4A H 0.7925(3) 0.3816(3) 0.2811(3) 0.020 Uiso 1 calc R .
H4B H 0.7925(3) 0.3237(3) 0.1557(3) 0.020 Uiso 1 calc R .
C5 C 0.5963(3) 0.2940(3) 0.0841(3) 0.0188(7) Uani 1 d . .
H5A H 0.6350(3) 0.2289(3) 0.0524(3) 0.023 Uiso 1 calc R .
H5B H 0.5969(3) 0.3354(3) 0.0405(3) 0.023 Uiso 1 calc R .
C6 C 0.4855(3) 0.2605(3) 0.0845(3) 0.0175(7) Uani 1 d . .
H6A H 0.4422(3) 0.3229(3) 0.0975(3) 0.021 Uiso 1 calc R .
H6B H 0.4575(3) 0.2023(3) 0.0147(3) 0.021 Uiso 1 calc R .
C7 C 0.3723(3) 0.2009(3) 0.1777(3) 0.0176(7) Uani 1 d . .
H7A H 0.3727(3) 0.1728(3) 0.2325(3) 0.021 Uiso 1 calc R .
H7B H 0.3402(3) 0.1426(3) 0.1097(3) 0.021 Uiso 1 calc R .
C8 C 0.3031(3) 0.2940(3) 0.2043(3) 0.0173(7) Uani 1 d . .
C9 C 0.3291(3) 0.4032(3) 0.2689(3) 0.0152(6) Uani 1 d . .
C10 C 0.2519(3) 0.4777(3) 0.2908(3) 0.0174(7) Uani 1 d . .
H10 H 0.2715(3) 0.5520(3) 0.3336(3) 0.021 Uiso 1 calc R .
C11 C 0.1474(3) 0.4460(3) 0.2516(3) 0.0217(8) Uani 1 d . .
C12 C 0.1223(3) 0.3365(3) 0.1863(3) 0.0279(9) Uani 1 d . .
H12 H 0.0520(3) 0.3121(3) 0.1577(3) 0.033 Uiso 1 calc R .
C13 C 0.1982(3) 0.2633(3) 0.1627(3) 0.0240(8) Uani 1 d . .
H13 H 0.1787(3) 0.1897(3) 0.1169(3) 0.029 Uiso 1 calc R .
C14 C 0.0619(3) 0.5245(3) 0.2788(3) 0.0257(8) Uani 1 d . .
C15 C 0.1050(3) 0.6421(4) 0.3359(4) 0.0359(11) Uani 1 d . .
H15A H 0.0477(3) 0.6896(4) 0.3518(4) 0.054 Uiso 1 calc R .
H15B H 0.1459(3) 0.6595(4) 0.2906(4) 0.054 Uiso 1 calc R .
H15C H 0.1492(3) 0.6527(4) 0.4020(4) 0.054 Uiso 1 calc R .
C16 C -0.0101(3) 0.5108(4) 0.1776(4) 0.0355(10) Uani 1 d . .
H16A H -0.0647(3) 0.5616(4) 0.1961(4) 0.053 Uiso 1 calc R .
H16B H -0.0416(3) 0.4367(4) 0.1423(4) 0.053 Uiso 1 calc R .
H16C H 0.0299(3) 0.5254(4) 0.1301(4) 0.053 Uiso 1 calc R .
C17 C 0.0007(3) 0.4994(4) 0.3532(4) 0.0348(10) Uani 1 d . .
H17A H -0.0549(3) 0.5488(4) 0.3720(4) 0.052 Uiso 1 calc R .
H17B H 0.0472(3) 0.5086(4) 0.4175(4) 0.052 Uiso 1 calc R .
H17C H -0.0293(3) 0.4247(4) 0.3174(4) 0.052 Uiso 1 calc R .
C18 C 0.7281(3) 0.2211(3) 0.3865(3) 0.0164(7) Uani 1 d . .
H18A H 0.7694(3) 0.2912(3) 0.4216(3) 0.020 Uiso 1 calc R .
H18B H 0.7775(3) 0.1636(3) 0.3681(3) 0.020 Uiso 1 calc R .
C19 C 0.6671(3) 0.2096(3) 0.4659(3) 0.0161(7) Uani 1 d . .
C20 C 0.5710(3) 0.2498(3) 0.4905(3) 0.0145(6) Uani 1 d . .
C21 C 0.5269(3) 0.2355(3) 0.5700(3) 0.0168(7) Uani 1 d . .
H21 H 0.4617(3) 0.2634(3) 0.5854(3) 0.020 Uiso 1 calc R .
C22 C 0.5754(3) 0.1816(3) 0.6271(3) 0.0180(7) Uani 1 d . .
C23 C 0.6710(3) 0.1423(3) 0.6024(3) 0.0210(7) Uani 1 d . .
H23 H 0.7068(3) 0.1058(3) 0.6402(3) 0.025 Uiso 1 calc R .
C24 C 0.7148(3) 0.1554(3) 0.5234(3) 0.0198(7) Uani 1 d . .
H24 H 0.7797(3) 0.1265(3) 0.5078(3) 0.024 Uiso 1 calc R .
C25 C 0.5204(3) 0.1644(3) 0.7087(3) 0.0209(7) Uani 1 d . .
C26 C 0.4965(4) 0.2735(3) 0.7923(3) 0.0294(9) Uani 1 d . .
H26A H 0.4612(4) 0.2619(3) 0.8444(3) 0.044 Uiso 1 calc R .
H26B H 0.4518(4) 0.3108(3) 0.7581(3) 0.044 Uiso 1 calc R .
H26C H 0.5613(4) 0.3178(3) 0.8278(3) 0.044 Uiso 1 calc R .
C27 C 0.5852(4) 0.1059(4) 0.7660(4) 0.0333(10) Uani 1 d . .
H27A H 0.5466(4) 0.0968(4) 0.8173(4) 0.050 Uiso 1 calc R .
H27B H 0.6504(4) 0.1487(4) 0.8029(4) 0.050 Uiso 1 calc R .
H27C H 0.6000(4) 0.0348(4) 0.7142(4) 0.050 Uiso 1 calc R .
C28 C 0.4188(3) 0.0952(4) 0.6517(4) 0.0302(9) Uani 1 d . .
H28A H 0.3825(3) 0.0834(4) 0.7032(4) 0.045 Uiso 1 calc R .
H28B H 0.4343(3) 0.0254(4) 0.5983(4) 0.045 Uiso 1 calc R .
H28C H 0.3748(3) 0.1327(4) 0.6172(4) 0.045 Uiso 1 calc R .
C29 C 0.6544(3) 0.4759(3) 0.2063(3) 0.0164(7) Uani 1 d . .
H29A H 0.5829(3) 0.4968(3) 0.1950(3) 0.020 Uiso 1 calc R .
H29B H 0.6892(3) 0.4768(3) 0.1482(3) 0.020 Uiso 1 calc R .
C30 C 0.7093(3) 0.5625(3) 0.3089(3) 0.0157(7) Uani 1 d . .
C31 C 0.7139(2) 0.5686(3) 0.4112(3) 0.0143(6) Uani 1 d . .
C32 C 0.7678(3) 0.6567(3) 0.4969(3) 0.0163(7) Uani 1 d . .
H32 H 0.7717(3) 0.6587(3) 0.5657(3) 0.020 Uiso 1 calc R .
C33 C 0.8164(3) 0.7425(3) 0.4852(3) 0.0173(7) Uani 1 d . .
C34 C 0.8091(3) 0.7369(3) 0.3841(3) 0.0195(7) Uani 1 d . .
H34 H 0.8399(3) 0.7940(3) 0.3732(3) 0.023 Uiso 1 calc R .
C35 C 0.7574(3) 0.6493(3) 0.2985(3) 0.0175(7) Uani 1 d . .
H35 H 0.7544(3) 0.6476(3) 0.2299(3) 0.021 Uiso 1 calc R .
C36 C 0.8750(3) 0.8364(3) 0.5825(3) 0.0224(8) Uani 1 d . .
C37 C 0.8005(4) 0.8885(3) 0.6618(4) 0.0342(10) Uani 1 d . .
H37A H 0.7433(4) 0.9159(3) 0.6291(4) 0.051 Uiso 1 calc R .
H37B H 0.8374(4) 0.9485(3) 0.7244(4) 0.051 Uiso 1 calc R .
H37C H 0.7729(4) 0.8347(3) 0.6828(4) 0.051 Uiso 1 calc R .
C38 C 0.9645(3) 0.7934(4) 0.6330(4) 0.0342(10) Uani 1 d . .
H38A H 1.0120(3) 0.7601(4) 0.5818(4) 0.051 Uiso 1 calc R .
H38B H 0.9371(3) 0.7394(4) 0.6539(4) 0.051 Uiso 1 calc R .
H38C H 1.0017(3) 0.8533(4) 0.6955(4) 0.051 Uiso 1 calc R .
C39 C 0.9203(4) 0.9227(4) 0.5526(4) 0.0372(11) Uani 1 d . .
H39A H 0.9682(4) 0.8899(4) 0.5017(4) 0.056 Uiso 1 calc R .
H39B H 0.9575(4) 0.9812(4) 0.6163(4) 0.056 Uiso 1 calc R .
H39C H 0.8640(4) 0.9519(4) 0.5208(4) 0.056 Uiso 1 calc R .
Cl1 Cl 0.81629(8) -0.10965(9) 0.16769(10) 0.0366(3) Uani 1 d . .
O1 O 0.7136(3) -0.1297(3) 0.1110(3) 0.0607(12) Uani 1 d . .
O2 O 0.8146(4) -0.0309(5) 0.2735(5) 0.118(3) Uani 1 d . .
O3 O 0.8498(5) -0.2025(4) 0.1794(5) 0.088(2) Uani 1 d . .
O4 O 0.8854(5) -0.0769(8) 0.1209(7) 0.155(4) Uani 1 d . .
N40 N 0.7976(8) 0.3347(9) -0.0373(8) 0.054(2) Uiso 0.50 d P .
C40 C 0.8457(7) 0.2783(7) -0.0956(7) 0.033(2) Uiso 0.50 d P .
C41 C 0.9078(8) 0.2062(8) -0.1683(8) 0.040(2) Uiso 0.50 d P .
C51X C 0.9520(6) 0.0447(12) 0.0041(11) 0.068(4) Uiso 0.50 d PD .
C50X C 0.8422(5) 0.0516(8) -0.0217(8) 0.039(2) Uiso 0.50 d PD .
N50 N 0.7577(5) 0.0606(5) -0.0424(5) 0.077(2) Uiso 1 d D .
C50Y C 0.8189(13) 0.1143(15) -0.0517(17) 0.111(6) Uiso 0.50 d PD .
C51Y C 0.8943(14) 0.1710(17) -0.0812(18) 0.115(7) Uiso 0.50 d PD .
N60X N 0.5549(5) 0.5190(7) -0.0150(7) 0.044(2) Uiso 0.50 d PD .
C60X C 0.6366(5) 0.5459(7) -0.0150(7) 0.029(2) Uiso 0.50 d PD .
C61X C 0.7425(6) 0.5809(7) -0.0125(7) 0.029(2) Uiso 0.50 d PD .
C61Y C 0.6975(10) 0.5646(8) -0.0220(9) 0.045(2) Uiso 0.50 d PD .
C60Y C 0.7524(7) 0.4708(7) -0.0282(8) 0.038(2) Uiso 0.50 d PD .
N60Y N 0.7842(8) 0.3921(7) -0.0340(9) 0.059(3) Uiso 0.50 d PD .

loop_
_atom_type_symbol
_atom_type_description
_atom_type_scat_dispersion_real
_atom_type_scat_dispersion_imag
_atom_type_scat_source
C C 0.0033 0.0016 'International Tables Vol C Tables 4.2.6.8 and 6.1.1.4'
H H 0.0000 0.0000 'International Tables Vol C Tables 4.2.6.8 and 6.1.1.4'
N N 0.0061 0.0033 'International Tables Vol C Tables 4.2.6.8 and 6.1.1.4'
O O 0.0106 0.0060 'International Tables Vol C Tables 4.2.6.8 and 6.1.1.4'
S S 0.1246 0.1234 'International Tables Vol C Tables 4.2.6.8 and 6.1.1.4'
Cl Cl 0.1484 0.1585 'International Tables Vol C Tables 4.2.6.8 and 6.1.1.4'
Fe Fe 0.3463 0.8444 'International Tables Vol C Tables 4.2.6.8 and 6.1.1.4'
Ni Ni 0.3393 1.1124 'International Tables Vol C Tables 4.2.6.8 and 6.1.1.4'

loop_
_geom_angle_atom_site_label_1
_geom_angle_atom_site_label_2
_geom_angle_atom_site_label_3
_geom_angle
_geom_angle_site_symmetry_1
_geom_angle_site_symmetry_3
_geom_angle_publ_flag
S1 Ni S1 180.0 . 2_666 ?
S1 Ni S2 78.12(4) . . ?
S1 Ni S2 101.88(4) 2_666 . ?
S1 Ni S2 101.88(4) . 2_666 ?
S1 Ni S2 78.12(4) 2_666 2_666 ?
S2 Ni S2 180.0 . 2_666 ?
S1 Ni S3 101.44(4) . 2_666 ?
S1 Ni S3 78.56(4) 2_666 2_666 ?
S2 Ni S3 101.35(4) . 2_666 ?
S2 Ni S3 78.65(4) 2_666 2_666 ?
S1 Ni S3 78.56(4) . . ?
S1 Ni S3 101.44(4) 2_666 . ?
S2 Ni S3 78.65(4) . . ?
S2 Ni S3 101.35(4) 2_666 . ?
S3 Ni S3 180.0 2_666 . ?
N2 Fe N1 85.83(12) . . ?
N2 Fe N3 86.07(12) . . ?
N1 Fe N3 85.69(12) . . ?
N2 Fe S2 94.17(9) . . ?
N1 Fe S2 97.20(9) . . ?
N3 Fe S2 177.11(9) . . ?
N2 Fe S1 176.57(9) . . ?
N1 Fe S1 94.07(9) . . ?
N3 Fe S1 97.34(9) . . ?
S2 Fe S1 82.44(4) . . ?
N2 Fe S3 97.12(9) . . ?
N1 Fe S3 176.98(9) . . ?
N3 Fe S3 93.86(9) . . ?
S2 Fe S3 83.25(4) . . ?
S1 Fe S3 83.02(4) . . ?
C9 S1 Fe 110.61(12) . . ?
C9 S1 Ni 111.71(12) . . ?
Fe S1 Ni 83.38(4) . . ?
C31 S3 Fe 111.46(12) . . ?
C31 S3 Ni 113.79(11) . . ?
Fe S3 Ni 83.02(4) . . ?
C20 S2 Fe 111.44(12) . . ?
C20 S2 Ni 114.89(12) . . ?
Fe S2 Ni 83.35(4) . . ?
C6 N1 C7 109.8(3) . . ?
C6 N1 C1 109.9(3) . . ?
C7 N1 C1 106.7(3) . . ?
C6 N1 Fe 104.9(2) . . ?
C7 N1 Fe 117.0(2) . . ?
C1 N1 Fe 108.5(2) . . ?
C18 N2 C2 109.5(3) . . ?
C18 N2 C3 107.0(3) . . ?
C2 N2 C3 110.3(3) . . ?
C18 N2 Fe 116.4(2) . . ?
C2 N2 Fe 105.0(2) . . ?
C3 N2 Fe 108.6(2) . . ?
C29 N3 C4 109.7(3) . . ?
C29 N3 C5 106.6(3) . . ?
C4 N3 C5 110.3(3) . . ?
C29 N3 Fe 116.4(2) . . ?
C4 N3 Fe 104.6(2) . . ?
C5 N3 Fe 109.1(2) . . ?
C2 C1 N1 110.8(3) . . ?
N2 C2 C1 108.9(3) . . ?
N2 C3 C4 110.9(3) . . ?
N3 C4 C3 109.2(3) . . ?
N3 C5 C6 110.3(3) . . ?
N1 C6 C5 109.8(3) . . ?
N1 C7 C8 118.1(3) . . ?
C9 C8 C13 117.2(3) . . ?
C9 C8 C7 128.5(3) . . ?
C13 C8 C7 114.2(3) . . ?
C8 C9 C10 120.3(3) . . ?
C8 C9 S1 125.2(3) . . ?
C10 C9 S1 114.3(3) . . ?
C11 C10 C9 122.1(3) . . ?
C10 C11 C12 117.1(3) . . ?
C10 C11 C14 122.9(3) . . ?
C12 C11 C14 120.0(3) . . ?
C13 C12 C11 121.1(3) . . ?
C12 C13 C8 122.2(4) . . ?
C11 C14 C15 112.2(3) . . ?
C11 C14 C16 110.2(3) . . ?
C15 C14 C16 108.6(4) . . ?
C11 C14 C17 107.7(3) . . ?
C15 C14 C17 108.0(4) . . ?
C16 C14 C17 110.1(3) . . ?
N2 C18 C19 117.3(3) . . ?
C24 C19 C20 116.9(3) . . ?
C24 C19 C18 115.4(3) . . ?
C20 C19 C18 127.7(3) . . ?
C19 C20 C21 120.3(3) . . ?
C19 C20 S2 125.0(3) . . ?
C21 C20 S2 114.5(3) . . ?
C22 C21 C20 122.3(3) . . ?
C21 C22 C23 117.0(3) . . ?
C21 C22 C25 119.4(3) . . ?
C23 C22 C25 123.6(3) . . ?
C24 C23 C22 121.1(3) . . ?
C23 C24 C19 122.4(3) . . ?
C22 C25 C26 109.9(3) . . ?
C22 C25 C27 112.7(3) . . ?
C26 C25 C27 107.9(3) . . ?
C22 C25 C28 108.6(3) . . ?
C26 C25 C28 109.7(3) . . ?
C27 C25 C28 108.2(3) . . ?
N3 C29 C30 118.3(3) . . ?
C31 C30 C35 117.0(3) . . ?
C31 C30 C29 128.3(3) . . ?
C35 C30 C29 114.6(3) . . ?
C30 C31 C32 119.8(3) . . ?
C30 C31 S3 124.7(3) . . ?
C32 C31 S3 115.3(3) . . ?
C31 C32 C33 122.5(3) . . ?
C34 C33 C32 117.2(3) . . ?
C34 C33 C36 123.0(3) . . ?
C32 C33 C36 119.9(3) . . ?
C33 C34 C35 120.8(3) . . ?
C34 C35 C30 122.6(3) . . ?
C37 C36 C38 109.8(4) . . ?
C37 C36 C33 108.9(3) . . ?
C38 C36 C33 109.4(3) . . ?
C37 C36 C39 109.0(3) . . ?
C38 C36 C39 108.2(3) . . ?
C33 C36 C39 111.5(3) . . ?
O4 Cl1 O3 109.3(4) . . ?
O4 Cl1 O1 112.9(4) . . ?
O3 Cl1 O1 110.5(3) . . ?
O4 Cl1 O2 110.7(6) . . ?
O3 Cl1 O2 104.5(4) . . ?
O1 Cl1 O2 108.6(3) . . ?
N60Y N40 C40 123.8(16) . . ?
N60Y N40 C60Y 5.2(11) . . ?
C40 N40 C60Y 127.5(10) . . ?
N40 C40 C41 179.0(11) . . ?
N40 C40 C51Y 121.3(11) . . ?
C41 C40 C51Y 57.8(8) . . ?
N40 C40 N60Y 22.6(7) . . ?
C41 C40 N60Y 158.1(9) . . ?
C51Y C40 N60Y 143.0(10) . . ?
C40 C41 C51Y 69.0(10) . . ?
C50X C51X C51X 143.7(15) . 2_755 ?
C50Y C50X N50 60.7(7) . . ?
C50Y C50X C51X 116.5(12) . . ?
N50 C50X C51X 177.2(12) . . ?
C50X N50 C50Y 59.7(12) . . ?
C50X C50Y N50 59.6(7) . . ?
C50X C50Y C51Y 121.4(19) . . ?
N50 C50Y C51Y 170.8(23) . . ?
C50Y C51Y C41 140.3(19) . . ?
C50Y C51Y C40 111.5(16) . . ?
C41 C51Y C40 53.2(8) . . ?
C60X N60X N60X 165.8(11) . 2_665 ?
C61Y C60X N60X 174.0(14) . . ?
C61Y C60X C61X 7.3(10) . . ?
N60X C60X C61X 178.6(10) . . ?
C61Y C60X C60Y 51.4(7) . . ?
N60X C60X C60Y 129.3(8) . . ?
C61X C60X C60Y 50.4(5) . . ?
C61Y C61X C60Y 79.2(12) . . ?
C61Y C61X C60X 10.5(14) . . ?
C60Y C61X C60X 78.2(6) . . ?
C61X C61Y C60X 162.2(23) . . ?
C61X C61Y C60Y 76.5(13) . . ?
C60X C61Y C60Y 100.8(11) . . ?
N60Y C60Y C61X 163.7(11) . . ?
N60Y C60Y C61Y 171.9(12) . . ?
C61X C60Y C61Y 24.3(5) . . ?
N60Y C60Y C60X 144.2(10) . . ?
C61X C60Y C60X 51.4(4) . . ?
C61Y C60Y C60X 27.8(5) . . ?
N60Y C60Y N40 3.7(7) . . ?
C61X C60Y N40 167.1(8) . . ?
C61Y C60Y N40 168.3(9) . . ?
C60X C60Y N40 140.5(7) . . ?
N40 N60Y C60Y 171.1(18) . . ?
N40 N60Y C40 33.5(10) . . ?
C60Y N60Y C40 152.3(11) . . ?

loop_
_geom_bond_atom_site_label_1
_geom_bond_atom_site_label_2
_geom_bond_distance
_geom_bond_site_symmetry_2
_geom_bond_publ_flag
Ni S1 2.3449(10) . ?
Ni S1 2.3449(10) 2_666 ?
Ni S2 2.3487(11) . ?
Ni S2 2.3488(11) 2_666 ?
Ni S3 2.3586(10) 2_666 ?
Ni S3 2.3586(10) . ?
Fe N2 2.031(3) . ?
Fe N1 2.036(3) . ?
Fe N3 2.038(3) . ?
Fe S2 2.2432(11) . ?
Fe S1 2.2454(12) . ?
Fe S3 2.2479(14) . ?
S1 C9 1.778(3) . ?
S3 C31 1.778(3) . ?
S2 C20 1.778(3) . ?
N1 C6 1.489(4) . ?
N1 C7 1.491(4) . ?
N1 C1 1.513(4) . ?
N2 C18 1.495(4) . ?
N2 C2 1.495(4) . ?
N2 C3 1.511(4) . ?
N3 C29 1.487(4) . ?
N3 C4 1.492(4) . ?
N3 C5 1.508(4) . ?
C1 C2 1.508(5) . ?
C3 C4 1.515(5) . ?
C5 C6 1.516(5) . ?
C7 C8 1.510(5) . ?
C8 C9 1.395(5) . ?
C8 C13 1.404(5) . ?
C9 C10 1.407(5) . ?
C10 C11 1.396(5) . ?
C11 C12 1.397(6) . ?
C11 C14 1.526(5) . ?
C12 C13 1.384(6) . ?
C14 C15 1.527(6) . ?
C14 C16 1.536(6) . ?
C14 C17 1.538(6) . ?
C18 C19 1.511(5) . ?
C19 C24 1.397(5) . ?
C19 C20 1.401(5) . ?
C20 C21 1.402(5) . ?
C21 C22 1.393(5) . ?
C22 C23 1.393(5) . ?
C22 C25 1.524(5) . ?
C23 C24 1.387(5) . ?
C25 C26 1.531(5) . ?
C25 C27 1.535(5) . ?
C25 C28 1.539(6) . ?
C29 C30 1.513(5) . ?
C30 C31 1.396(5) . ?
C30 C35 1.405(5) . ?
C31 C32 1.397(5) . ?
C32 C33 1.406(5) . ?
C33 C34 1.379(5) . ?
C33 C36 1.533(5) . ?
C34 C35 1.383(5) . ?
C36 C37 1.529(6) . ?
C36 C38 1.531(6) . ?
C36 C39 1.541(5) . ?
Cl1 O4 1.358(5) . ?
Cl1 O3 1.407(4) . ?
Cl1 O1 1.427(4) . ?
Cl1 O2 1.431(6) . ?
N40 N60Y 0.787(12) . ?
N40 C40 1.130(13) . ?
N40 C60Y 1.909(12) . ?
C40 C41 1.437(13) . ?
C40 C51Y 1.67(2) . ?
C40 N60Y 1.700(13) . ?
C41 C51Y 1.52(2) . ?
C51X C50X 1.445(5) . ?
C51X C51X 1.74(2) 2_755 ?
C50X C50Y 1.13(2) . ?
C50X N50 1.125(5) . ?
N50 C50Y 1.137(5) . ?
C50Y C51Y 1.450(5) . ?
N60X C60X 1.127(5) . ?
N60X N60X 1.684(14) 2_665 ?
C60X C61Y 0.864(12) . ?
C60X C61X 1.452(5) . ?
C60X C60Y 1.818(11) . ?
C61X C61Y 0.605(12) . ?
C61X C60Y 1.432(12) . ?
C61Y C60Y 1.446(5) . ?
C60Y N60Y 1.127(5) . ?
